data_7716278
loop_
_publ_author_name
'Regueiro, Alejandro'
'Garc&#xed;a-L&#xf3;pez, V&#xed;ctor'
'Forment-Aliaga, Alicia'
'Clemente-Le&#xf3;n, Miguel'

_publ_section_title
;
 Chiral spin-crossover complexes based on an enantiopure Schiff base
 ligand with three chiral carbon centers.
;
_journal_issue 25
_journal_name_full 'Dalton transactions (Cambridge, England : 2003)'
_journal_page_first 10637
_journal_page_last 10643
_journal_paper_doi 10.1039/d4dt00924j
_journal_volume 53
_journal_year 2024
_chemical_formula_moiety 'C23 H26 Fe N6 O Se2'
_chemical_formula_sum 'C23 H26 Fe N6 O Se2'
_chemical_formula_weight 616.27
_space_group_crystal_system monoclinic
_space_group_IT_number 4
_space_group_name_Hall 'P 2yb'
_space_group_name_H-M_alt 'P 1 21 1'
_atom_sites_solution_hydrogens geom
_audit_creation_date 2023-05-17
_audit_creation_method
;
Olex2 1.2
(compiled May 18 2018 14:05:52 for OlexSys, GUI svn.r5506)
;
_audit_update_record
;
2024-05-02 deposited with the CCDC.	2024-06-03 downloaded from the CCDC.
;
_cell_angle_alpha 90
_cell_angle_beta 97.447(18)
_cell_angle_gamma 90
_cell_formula_units_Z 2
_cell_length_a 9.0416(18)
_cell_length_b 14.803(3)
_cell_length_c 10.017(2)
_cell_measurement_reflns_used 761
_cell_measurement_temperature 400.6(8)
_cell_measurement_theta_max 16.0530
_cell_measurement_theta_min 3.1500
_cell_volume 1329.4(5)
_computing_cell_refinement 'CrysAlisPro 1.171.41.109a (Rigaku OD, 2021)'
_computing_data_collection 'CrysAlisPro 1.171.41.109a (Rigaku OD, 2021)'
_computing_data_reduction 'CrysAlisPro 1.171.41.109a (Rigaku OD, 2021)'
_computing_molecular_graphics 'Olex2 (Dolomanov et al., 2009)'
_computing_publication_material 'Olex2 (Dolomanov et al., 2009)'
_computing_structure_refinement 'ShelXL (Sheldrick, 2015)'
_computing_structure_solution 'ShelXT (Sheldrick, 2015)'
_diffrn_ambient_environment air
_diffrn_ambient_temperature 400.6(8)
_diffrn_detector 'CCD plate'
_diffrn_detector_area_resol_mean 16.0267
_diffrn_detector_type Sapphire3
_diffrn_measured_fraction_theta_full 0.996
_diffrn_measured_fraction_theta_max 0.892
_diffrn_measurement_details
;
List of Runs (angles in degrees, time in seconds):

  # Type    Start    End  Width  t~exp~   \w     \q     \k     \f   Frames
#--------------------------------------------------------------------------
  1  \w    -38.00  46.00   1.00   15.00    --  -22.71  57.00 120.00   84
  2  \w    -80.00  -9.00   1.00   15.00    --  -22.71 124.00-117.00   71
  3  \w      2.00  92.00   1.00   15.00    --   23.49  57.00   0.00   90
  4  \w     -4.00  96.00   1.00   15.00    --   23.49  38.00 -90.00  100
  5  \w     -8.00  17.00   1.00   15.00    --   23.49  77.00  90.00   25
;
_diffrn_measurement_device 'four-circle diffractometer'
_diffrn_measurement_device_type 'SuperNova, Single source at offset/far, Sapphire3'
_diffrn_measurement_method '\w scans'
_diffrn_orient_matrix_type 'CrysAlisPro convention (1999,Acta A55,543-557)'
_diffrn_orient_matrix_UB_11 0.0217309000
_diffrn_orient_matrix_UB_12 0.0435776000
_diffrn_orient_matrix_UB_13 -0.0188824000
_diffrn_orient_matrix_UB_21 -0.0521783000
_diffrn_orient_matrix_UB_22 0.0196652000
_diffrn_orient_matrix_UB_23 0.0385138000
_diffrn_orient_matrix_UB_31 0.0553156000
_diffrn_orient_matrix_UB_32 0.0012116000
_diffrn_orient_matrix_UB_33 0.0573389000
_diffrn_radiation_monochromator mirror
_diffrn_radiation_probe x-ray
_diffrn_radiation_type MoK\a
_diffrn_radiation_wavelength 0.71073
_diffrn_reflns_av_R_equivalents 0.1739
_diffrn_reflns_av_unetI/netI 0.5612
_diffrn_reflns_Laue_measured_fraction_full 0.996
_diffrn_reflns_Laue_measured_fraction_max 0.892
_diffrn_reflns_limit_h_max 12
_diffrn_reflns_limit_h_min -12
_diffrn_reflns_limit_k_max 21
_diffrn_reflns_limit_k_min -19
_diffrn_reflns_limit_l_max 14
_diffrn_reflns_limit_l_min -12
_diffrn_reflns_number 10855
_diffrn_reflns_point_group_measured_fraction_full 0.983
_diffrn_reflns_point_group_measured_fraction_max 0.836
_diffrn_reflns_theta_full 25.242
_diffrn_reflns_theta_max 30.638
_diffrn_reflns_theta_min 3.171
_diffrn_source 'micro-focus sealed X-ray tube'
_diffrn_source_type 'SuperNova (Mo) X-ray Source'
_exptl_absorpt_coefficient_mu 3.331
_exptl_absorpt_correction_T_max 1.00000
_exptl_absorpt_correction_T_min 0.20697
_exptl_absorpt_correction_type multi-scan
_exptl_absorpt_process_details
;
CrysAlisPro 1.171.41.109a (Rigaku Oxford Diffraction, 2021)
Empirical absorption correction using spherical harmonics,
implemented in SCALE3 ABSPACK scaling algorithm.
;
_exptl_crystal_colour brown
_exptl_crystal_colour_primary brown
_exptl_crystal_density_diffrn 1.540
_exptl_crystal_description needle
_exptl_crystal_F_000 616
_exptl_crystal_size_max 0.23
_exptl_crystal_size_mid 0.04
_exptl_crystal_size_min 0.03
_refine_diff_density_max 0.419
_refine_diff_density_min -0.349
_refine_diff_density_rms 0.074
_refine_ls_abs_structure_details
;
 Flack x determined using 219 quotients [(I+)-(I-)]/[(I+)+(I-)]
 (Parsons, Flack and Wagner, Acta Cryst. B69 (2013) 249-259).
;
_refine_ls_abs_structure_Flack 0.00(4)
_refine_ls_extinction_method none
_refine_ls_goodness_of_fit_ref 0.866
_refine_ls_hydrogen_treatment constr
_refine_ls_matrix_type full
_refine_ls_number_parameters 259
_refine_ls_number_reflns 6842
_refine_ls_number_restraints 1
_refine_ls_restrained_S_all 0.866
_refine_ls_R_factor_all 0.4421
_refine_ls_R_factor_gt 0.0897
_refine_ls_shift/su_max 0.000
_refine_ls_shift/su_mean 0.000
_refine_ls_structure_factor_coef Fsqd
_refine_ls_weighting_details 'w=1/[\s^2^(Fo^2^)+(0.0536P)^2^] where P=(Fo^2^+2Fc^2^)/3'
_refine_ls_weighting_scheme calc
_refine_ls_wR_factor_gt 0.1607
_refine_ls_wR_factor_ref 0.3070
_reflns_Friedel_coverage 0.812
_reflns_Friedel_fraction_full 0.969
_reflns_Friedel_fraction_max 0.777
_reflns_number_gt 1033
_reflns_number_total 6842
_reflns_threshold_expression 'I > 2\s(I)'
_cod_data_source_file d4dt00924j2.cif
_cod_data_source_block agrmos1_8a_vt_4_400_00_auto
_cod_depositor_comments 'Adding full bibliography for 7716275--7716292.cif.'
_cod_database_code 7716278
_shelx_shelxl_version_number 2018/1
_shelx_space_group_comment
;
The symmetry employed for this shelxl refinement is uniquely defined
by the following loop, which should always be used as a source of
symmetry information in preference to the above space-group names.
They are only intended as comments.
;
_shelx_estimated_absorpt_t_max 0.907
_shelx_estimated_absorpt_t_min 0.515
_reflns_odcompleteness_completeness 89.16
_reflns_odcompleteness_iscentric 1
_reflns_odcompleteness_theta 30.57
_olex2_refinement_description
;
1. Fixed Uiso
 At 1.2 times of:
  All C(H) groups, All C(H,H) groups, All N(H) groups
 At 1.5 times of:
  All C(H,H,H) groups
2.a Ternary CH refined with riding coordinates:
 N008(H008), C00B(H00B), C00I(H00I), C00N(H00N)
2.b Secondary CH2 refined with riding coordinates:
 C00H(H00A,H00C), C00K(H00D,H00F), C00M(H00G,H00H), C00P(H00J,H00K), C00R(H00M,
 H00P)
2.c Aromatic/amide H refined with riding coordinates:
 C00E(H00E), C00L(H00L), C00O(H00O), C1(H1), C3(H3), C6(H6), C19(H19),
 C1AA(H1AA), C0AA(H0AA)
2.d Idealised Me refined as rotating group:
 C00S(H00Q,H00R,H00S)
;
_olex2_submission_special_instructions 'No special instructions were received'
_oxdiff_exptl_absorpt_empirical_details
;
Empirical correction (ABSPACK) includes:
- Absorption correction using spherical harmonics
- Frame scaling
;
_oxdiff_exptl_absorpt_empirical_full_max 3.938
_oxdiff_exptl_absorpt_empirical_full_min 0.375

loop_
_space_group_symop_operation_xyz
'x, y, z'
'-x, y+1/2, -z'

loop_
_atom_site_label
_atom_site_type_symbol
_atom_site_fract_x
_atom_site_fract_y
_atom_site_fract_z
_atom_site_U_iso_or_equiv
_atom_site_adp_type
_atom_site_occupancy
_atom_site_site_symmetry_order
_atom_site_calc_flag
_atom_site_refinement_flags_posn
_atom_site_refinement_flags_adp
_atom_site_refinement_flags_occupancy
_atom_site_disorder_assembly
_atom_site_disorder_group
Se01 Se 0.2136(4) 0.5852(3) 0.2721(4) 0.1394(17) Uani 1 1 d . . . . .
Fe02 Fe 0.5537(5) 0.4919(3) 0.6858(5) 0.0980(15) Uani 1 1 d . . . . .
Se03 Se 0.7051(5) 0.8144(3) 0.7453(5) 0.1545(19) Uani 1 1 d . . . . .
N004 N 0.517(3) 0.3552(16) 0.641(3) 0.084(7) Uani 1 1 d . . . . .
N005 N 0.751(3) 0.4482(19) 0.593(3) 0.107(9) Uiso 1 1 d . . . . .
N006 N 0.655(3) 0.4704(16) 0.896(3) 0.093(8) Uani 1 1 d . . . . .
C007 C 0.345(4) 0.551(2) 0.411(3) 0.090(10) Uani 1 1 d . . . . .
N008 N 0.365(2) 0.4562(17) 0.795(2) 0.088(7) Uani 1 1 d . . . . .
H008 H 0.272701 0.482396 0.748713 0.106 Uiso 1 1 calc R . . . .
C009 C 0.746(4) 0.362(2) 0.555(3) 0.091(9) Uiso 1 1 d . . . . .
N00A N 0.403(3) 0.5275(15) 0.517(3) 0.113(10) Uani 1 1 d . . . . .
C00B C 0.377(4) 0.320(2) 0.661(3) 0.088(9) Uani 1 1 d . . . . .
H00B H 0.300817 0.345754 0.593391 0.105 Uiso 1 1 calc R . . . .
O00C O 0.119(3) 0.570(2) 0.850(4) 0.178(13) Uani 1 1 d . . . . .
C00D C 0.663(4) 0.700(2) 0.721(4) 0.105(11) Uani 1 1 d . . . . .
C00E C 0.761(5) 0.451(3) 1.150(6) 0.22(4) Uani 1 1 d . . . . .
H00E H 0.789531 0.429054 1.236147 0.266 Uiso 1 1 calc R . . . .
N00G N 0.631(3) 0.622(2) 0.703(3) 0.162(16) Uani 1 1 d . . . . .
C00H C 0.189(3) 0.325(2) 0.837(3) 0.110(11) Uani 1 1 d . . . . .
H00A H 0.175225 0.344802 0.926700 0.132 Uiso 1 1 calc R . . . .
H00C H 0.111808 0.351351 0.772899 0.132 Uiso 1 1 calc R . . . .
C00I C 0.349(3) 0.353(2) 0.803(3) 0.098(10) Uani 1 1 d . . . . .
H00I H 0.425900 0.328654 0.871500 0.117 Uiso 1 1 calc R . . . .
C00K C 0.182(4) 0.219(2) 0.828(3) 0.118(11) Uiso 1 1 d . . . . .
H00D H 0.255833 0.194066 0.897123 0.141 Uiso 1 1 calc R . . . .
H00F H 0.084476 0.199387 0.847374 0.141 Uiso 1 1 calc R . . . .
C00L C 0.801(4) 0.464(2) 0.934(4) 0.139(16) Uani 1 1 d . . . . .
H00L H 0.866880 0.463799 0.869496 0.167 Uiso 1 1 calc R . . . .
C00M C 0.368(4) 0.595(3) 0.937(4) 0.126(13) Uani 1 1 d . . . . .
H00G H 0.397722 0.619415 1.026433 0.151 Uiso 1 1 calc R . . . .
H00H H 0.434792 0.620320 0.878445 0.151 Uiso 1 1 calc R . . . .
C00N C 0.393(4) 0.491(3) 0.943(3) 0.117(11) Uani 1 1 d . . . . .
H00N H 0.326736 0.461693 1.000375 0.141 Uiso 1 1 calc R . . . .
C00O C 0.857(4) 0.317(3) 0.490(4) 0.143(13) Uiso 1 1 d . . . . .
H00O H 0.852764 0.256742 0.463600 0.172 Uiso 1 1 calc R . . . .
C00P C 0.357(4) 0.215(3) 0.660(4) 0.130(13) Uani 1 1 d . . . . .
H00J H 0.368158 0.192590 0.570882 0.156 Uiso 1 1 calc R . . . .
H00K H 0.435824 0.188809 0.722779 0.156 Uiso 1 1 calc R . . . .
C00R C 0.208(4) 0.184(2) 0.697(4) 0.128(12) Uiso 1 1 d . . . . .
H00M H 0.128830 0.203960 0.628627 0.154 Uiso 1 1 calc R . . . .
H00P H 0.205944 0.118268 0.698918 0.154 Uiso 1 1 calc R . . . .
C00S C 0.165(6) 0.719(3) 0.913(6) 0.28(4) Uani 1 1 d . . . . .
H00Q H 0.236486 0.760868 0.883925 0.417 Uiso 1 1 calc GR . . . .
H00R H 0.161572 0.727274 1.007570 0.417 Uiso 1 1 calc GR . . . .
H00S H 0.068764 0.730920 0.864185 0.417 Uiso 1 1 calc GR . . . .
C1 C 0.610(4) 0.312(3) 0.577(3) 0.110(11) Uani 1 1 d . . . . .
H1 H 0.593221 0.252467 0.546977 0.132 Uiso 1 1 calc R . . . .
C2 C 0.557(4) 0.473(2) 0.993(4) 0.104(12) Uani 1 1 d . . . . .
C3 C 0.869(4) 0.501(3) 0.579(4) 0.132(12) Uiso 1 1 d . . . . .
H3 H 0.877845 0.559747 0.610359 0.159 Uiso 1 1 calc R . . . .
C4 C 0.209(5) 0.629(4) 0.888(6) 0.17(2) Uani 1 1 d . . . . .
C6 C 0.973(5) 0.378(3) 0.472(4) 0.139(14) Uiso 1 1 d . . . . .
H6 H 1.050829 0.357495 0.427978 0.166 Uiso 1 1 calc R . . . .
C19 C 0.979(5) 0.457(3) 0.512(4) 0.143(14) Uiso 1 1 d . . . . .
H19 H 1.061247 0.491076 0.496063 0.172 Uiso 1 1 calc R . . . .
C1AA C 0.613(4) 0.469(2) 1.125(3) 0.121(13) Uani 1 1 d . . . . .
H1AA H 0.554173 0.477657 1.193037 0.145 Uiso 1 1 calc R . . . .
C0AA C 0.861(4) 0.457(3) 1.086(6) 0.16(2) Uani 1 1 d . . . . .
H0AA H 0.960966 0.458320 1.122064 0.197 Uiso 1 1 calc R . . . .

loop_
_atom_site_aniso_label
_atom_site_aniso_U_11
_atom_site_aniso_U_22
_atom_site_aniso_U_33
_atom_site_aniso_U_23
_atom_site_aniso_U_13
_atom_site_aniso_U_12
Se01 0.111(3) 0.174(4) 0.126(3) 0.026(3) -0.014(2) 0.002(3)
Fe02 0.084(3) 0.114(3) 0.093(3) 0.008(3) -0.002(2) -0.014(3)
Se03 0.186(5) 0.116(3) 0.162(4) -0.009(3) 0.022(3) -0.010(3)
N004 0.058(13) 0.085(17) 0.12(2) 0.016(15) 0.052(14) 0.010(13)
N006 0.070(16) 0.087(19) 0.11(2) -0.002(16) -0.031(16) -0.014(14)
C007 0.14(3) 0.10(2) 0.030(14) 0.005(14) 0.029(15) -0.047(19)
N008 0.075(16) 0.11(2) 0.081(16) 0.002(15) 0.011(13) 0.008(13)
N00A 0.17(3) 0.10(2) 0.065(17) -0.010(15) 0.003(17) -0.014(17)
C00B 0.12(3) 0.08(2) 0.06(2) 0.032(18) -0.007(17) -0.01(2)
O00C 0.13(2) 0.13(3) 0.28(4) -0.02(3) 0.04(3) 0.02(2)
C00D 0.12(3) 0.09(3) 0.11(3) 0.00(2) 0.05(2) -0.01(2)
C00E 0.10(3) 0.13(3) 0.38(10) 0.11(5) -0.18(5) -0.06(3)
N00G 0.16(3) 0.15(3) 0.15(3) 0.02(3) -0.06(2) -0.07(3)
C00H 0.10(2) 0.13(3) 0.10(2) 0.01(2) 0.000(18) -0.06(2)
C00I 0.066(19) 0.12(3) 0.11(3) 0.03(2) 0.023(18) -0.029(19)
C00L 0.09(3) 0.16(4) 0.15(3) 0.03(3) -0.05(3) -0.02(2)
C00M 0.10(3) 0.12(3) 0.15(4) 0.00(3) 0.00(2) -0.01(2)
C00N 0.13(3) 0.14(3) 0.09(2) 0.01(3) 0.02(2) 0.00(3)
C00P 0.14(3) 0.13(3) 0.13(3) 0.00(3) 0.01(3) 0.02(3)
C00S 0.32(7) 0.11(4) 0.40(9) -0.04(5) 0.07(6) 0.14(5)
C1 0.11(3) 0.11(3) 0.11(3) 0.03(2) 0.01(2) 0.01(2)
C2 0.09(2) 0.12(3) 0.10(3) -0.03(2) -0.02(2) -0.01(2)
C4 0.12(4) 0.13(5) 0.25(6) -0.01(4) 0.02(4) 0.01(3)
C1AA 0.15(4) 0.11(3) 0.09(3) 0.02(2) 0.00(2) -0.03(3)
C0AA 0.10(3) 0.13(4) 0.25(6) 0.08(3) -0.05(4) -0.07(3)

loop_
_atom_type_symbol
_atom_type_description
_atom_type_scat_dispersion_real
_atom_type_scat_dispersion_imag
_atom_type_scat_source
C C 0.0033 0.0016 'International Tables Vol C Tables 4.2.6.8 and 6.1.1.4'
H H 0.0000 0.0000 'International Tables Vol C Tables 4.2.6.8 and 6.1.1.4'
Fe Fe 0.3463 0.8444 'International Tables Vol C Tables 4.2.6.8 and 6.1.1.4'
N N 0.0061 0.0033 'International Tables Vol C Tables 4.2.6.8 and 6.1.1.4'
O O 0.0106 0.0060 'International Tables Vol C Tables 4.2.6.8 and 6.1.1.4'
Se Se -0.0929 2.2259 'International Tables Vol C Tables 4.2.6.8 and 6.1.1.4'

loop_
_geom_angle_atom_site_label_1
_geom_angle_atom_site_label_2
_geom_angle_atom_site_label_3
_geom_angle
_geom_angle_site_symmetry_1
_geom_angle_site_symmetry_3
_geom_angle_publ_flag
N004 Fe02 N005 74.8(10) . . ?
N004 Fe02 N006 95.8(9) . . ?
N004 Fe02 N008 76.4(9) . . ?
N004 Fe02 N00A 90.1(9) . . ?
N005 Fe02 N006 95.8(10) . . ?
N008 Fe02 N005 148.8(10) . . ?
N008 Fe02 N006 75.2(10) . . ?
N00A Fe02 N005 102.0(11) . . ?
N00A Fe02 N006 162.1(12) . . ?
N00A Fe02 N008 89.8(10) . . ?
N00G Fe02 N004 166.0(14) . . ?
N00G Fe02 N005 91.4(14) . . ?
N00G Fe02 N006 87.8(10) . . ?
N00G Fe02 N008 117.5(13) . . ?
N00G Fe02 N00A 90.6(11) . . ?
C00B N004 Fe02 117(2) . . ?
C1 N004 Fe02 120(2) . . ?
C1 N004 C00B 122(3) . . ?
C009 N005 Fe02 114(2) . . ?
C009 N005 C3 121(3) . . ?
C3 N005 Fe02 125(2) . . ?
C00L N006 Fe02 124(3) . . ?
C00L N006 C2 120(3) . . ?
C2 N006 Fe02 115.8(19) . . ?
N00A C007 Se01 165(3) . . ?
Fe02 N008 H008 109.7 . . ?
C00I N008 Fe02 110.4(17) . . ?
C00I N008 H008 109.7 . . ?
C00I N008 C00N 106(3) . . ?
C00N N008 Fe02 110.7(17) . . ?
C00N N008 H008 109.7 . . ?
N005 C009 C00O 126(4) . . ?
N005 C009 C1 116(3) . . ?
C00O C009 C1 118(3) . . ?
C007 N00A Fe02 166(3) . . ?
N004 C00B H00B 108.6 . . ?
N004 C00B C00I 106(2) . . ?
N004 C00B C00P 119(3) . . ?
C00I C00B H00B 108.6 . . ?
C00P C00B H00B 108.6 . . ?
C00P C00B C00I 107(3) . . ?
N00G C00D Se03 178(4) . . ?
C1AA C00E H00E 113.0 . . ?
C0AA C00E H00E 113.0 . . ?
C0AA C00E C1AA 134(6) . . ?
C00D N00G Fe02 173(4) . . ?
H00A C00H H00C 108.6 . . ?
C00I C00H H00A 110.4 . . ?
C00I C00H H00C 110.4 . . ?
C00K C00H H00A 110.4 . . ?
C00K C00H H00C 110.4 . . ?
C00K C00H C00I 107(3) . . ?
N008 C00I C00B 104(2) . . ?
N008 C00I C00H 112(3) . . ?
N008 C00I H00I 109.7 . . ?
C00B C00I C00H 112(2) . . ?
C00B C00I H00I 109.7 . . ?
C00H C00I H00I 109.7 . . ?
C00H C00K H00D 108.9 . . ?
C00H C00K H00F 108.9 . . ?
H00D C00K H00F 107.7 . . ?
C00R C00K C00H 113(3) . . ?
C00R C00K H00D 108.9 . . ?
C00R C00K H00F 108.9 . . ?
N006 C00L H00L 120.5 . . ?
N006 C00L C0AA 119(4) . . ?
C0AA C00L H00L 120.5 . . ?
H00G C00M H00H 107.2 . . ?
C00N C00M H00G 107.9 . . ?
C00N C00M H00H 107.9 . . ?
C4 C00M H00G 107.9 . . ?
C4 C00M H00H 107.9 . . ?
C4 C00M C00N 117(3) . . ?
N008 C00N H00N 111.8 . . ?
C00M C00N N008 107(3) . . ?
C00M C00N H00N 111.8 . . ?
C2 C00N N008 106(3) . . ?
C2 C00N C00M 109(3) . . ?
C2 C00N H00N 111.8 . . ?
C009 C00O H00O 125.4 . . ?
C6 C00O C009 109(4) . . ?
C6 C00O H00O 125.4 . . ?
C00B C00P H00J 108.7 . . ?
C00B C00P H00K 108.7 . . ?
H00J C00P H00K 107.6 . . ?
C00R C00P C00B 114(3) . . ?
C00R C00P H00J 108.7 . . ?
C00R C00P H00K 108.7 . . ?
C00K C00R C00P 111(3) . . ?
C00K C00R H00M 109.4 . . ?
C00K C00R H00P 109.4 . . ?
C00P C00R H00M 109.4 . . ?
C00P C00R H00P 109.4 . . ?
H00M C00R H00P 108.0 . . ?
H00Q C00S H00R 109.5 . . ?
H00Q C00S H00S 109.5 . . ?
H00R C00S H00S 109.5 . . ?
C4 C00S H00Q 109.5 . . ?
C4 C00S H00R 109.5 . . ?
C4 C00S H00S 109.5 . . ?
N004 C1 C009 115(3) . . ?
N004 C1 H1 122.5 . . ?
C009 C1 H1 122.5 . . ?
N006 C2 C00N 117(3) . . ?
C1AA C2 N006 119(3) . . ?
C1AA C2 C00N 123(4) . . ?
N005 C3 H3 123.2 . . ?
N005 C3 C19 114(4) . . ?
C19 C3 H3 123.2 . . ?
O00C C4 C00M 115(4) . . ?
O00C C4 C00S 122(5) . . ?
C00S C4 C00M 121(5) . . ?
C00O C6 H6 117.8 . . ?
C19 C6 C00O 124(5) . . ?
C19 C6 H6 117.8 . . ?
C3 C19 H19 117.3 . . ?
C6 C19 C3 125(5) . . ?
C6 C19 H19 117.3 . . ?
C00E C1AA C2 115(5) . . ?
C00E C1AA H1AA 122.5 . . ?
C2 C1AA H1AA 122.5 . . ?
C00E C0AA C00L 110(4) . . ?
C00E C0AA H0AA 124.9 . . ?
C00L C0AA H0AA 124.9 . . ?

loop_
_geom_bond_atom_site_label_1
_geom_bond_atom_site_label_2
_geom_bond_distance
_geom_bond_site_symmetry_2
_geom_bond_publ_flag
Se01 C007 1.79(3) . ?
Fe02 N004 2.09(3) . ?
Fe02 N005 2.21(3) . ?
Fe02 N006 2.21(2) . ?
Fe02 N008 2.21(2) . ?
Fe02 N00A 2.10(2) . ?
Fe02 N00G 2.05(3) . ?
Se03 C00D 1.74(4) . ?
N004 C00B 1.41(3) . ?
N004 C1 1.29(4) . ?
N005 C009 1.33(3) . ?
N005 C3 1.34(4) . ?
N006 C00L 1.33(3) . ?
N006 C2 1.39(4) . ?
C007 N00A 1.17(3) . ?
N008 H008 0.9800 . ?
N008 C00I 1.54(3) . ?
N008 C00N 1.57(3) . ?
C009 C00O 1.43(4) . ?
C009 C1 1.48(4) . ?
C00B H00B 0.9800 . ?
C00B C00I 1.56(4) . ?
C00B C00P 1.56(4) . ?
O00C C4 1.22(4) . ?
C00D N00G 1.19(3) . ?
C00E H00E 0.9300 . ?
C00E C1AA 1.35(5) . ?
C00E C0AA 1.17(9) . ?
C00H H00A 0.9700 . ?
C00H H00C 0.9700 . ?
C00H C00I 1.58(3) . ?
C00H C00K 1.56(4) . ?
C00I H00I 0.9800 . ?
C00K H00D 0.9700 . ?
C00K H00F 0.9700 . ?
C00K C00R 1.47(4) . ?
C00L H00L 0.9300 . ?
C00L C0AA 1.56(6) . ?
C00M H00G 0.9700 . ?
C00M H00H 0.9700 . ?
C00M C00N 1.55(5) . ?
C00M C4 1.54(5) . ?
C00N H00N 0.9800 . ?
C00N C2 1.53(4) . ?
C00O H00O 0.9300 . ?
C00O C6 1.42(5) . ?
C00P H00J 0.9700 . ?
C00P H00K 0.9700 . ?
C00P C00R 1.51(4) . ?
C00R H00M 0.9700 . ?
C00R H00P 0.9700 . ?
C00S H00Q 0.9600 . ?
C00S H00R 0.9600 . ?
C00S H00S 0.9600 . ?
C00S C4 1.42(6) . ?
C1 H1 0.9300 . ?
C2 C1AA 1.36(4) . ?
C3 H3 0.9300 . ?
C3 C19 1.43(5) . ?
C6 H6 0.9300 . ?
C6 C19 1.23(5) . ?
C19 H19 0.9300 . ?
C1AA H1AA 0.9300 . ?
C0AA H0AA 0.9300 . ?
